data_2103260
loop_
_publ_author_name
'Rychlewska, Urszula'
'War\.zajtis, Beata'

_publ_section_title
;
 Isostructuralism in a series of methylester/methylamide derivatives of
 (<i>R</i>,<i>R</i>)-<i>O</i>,<i>O</i>'-dibenzoyl tartaric acid;
 inclusion properties and guest-dependent homeotypism of the crystals
 of (<i>R</i>,<i>R</i>)-<i>O</i>,<i>O</i>'-dibenzoyltartaric acid
 diamide
;
_journal_issue 2
_journal_name_full 'Acta Crystallographica Section B'
_journal_page_first 265
_journal_page_last 271
_journal_paper_doi 10.1107/S0108768101019334
_journal_volume 58
_journal_year 2002
_chemical_formula_moiety 'C20 H20 N2 O6'
_chemical_formula_sum 'C20 H20 N2 O6'
_chemical_formula_weight 384.38
_chemical_name_systematic
;
(R,R)-(-)-O,O'-Dibenzoyltartaric acid N,N'-dimethyldiamide
;
_space_group_IT_number 18
_symmetry_cell_setting orthorhombic
_symmetry_space_group_name_Hall 'P 2 2ab'
_symmetry_space_group_name_H-M 'P 21 21 2'
_atom_sites_solution_hydrogens geom
_atom_sites_solution_primary direct
_atom_sites_solution_secondary difmap
_audit_creation_method SHELXL-97
_cell_angle_alpha 90.00
_cell_angle_beta 90.00
_cell_angle_gamma 90.00
_cell_formula_units_Z 2
_cell_length_a 10.282(2)
_cell_length_b 18.024(4)
_cell_length_c 5.1360(10)
_cell_measurement_reflns_used 15
_cell_measurement_temperature 293(2)
_cell_measurement_theta_max 14.20
_cell_measurement_theta_min 10.54
_cell_volume 951.8(3)
_computing_cell_refinement 'SYNTEX XTL Operation Manual'
_computing_data_collection 'SYNTEX Operation Manual'
_computing_data_reduction PRARA
_computing_molecular_graphics 'Simens Analytical X-Ray Instruments (1989)'
_computing_publication_material 'SHELXL-97 (Sheldrick, 1997)'
_computing_structure_refinement 'SHELXL-97 (Sheldrick, 1997)'
_computing_structure_solution 'SHELXS-86 (Sheldrick, 1990)'
_diffrn_ambient_temperature 293(2)
_diffrn_measured_fraction_theta_full 0.966
_diffrn_measured_fraction_theta_max 0.966
_diffrn_measurement_device_type 'Syntex P21 diffractometer'
_diffrn_measurement_method \Q--2\Q
_diffrn_radiation_monochromator graphite
_diffrn_radiation_source 'fine-focus sealed tube'
_diffrn_radiation_type MoK\a
_diffrn_radiation_wavelength 0.71073
_diffrn_reflns_av_R_equivalents 0.0000
_diffrn_reflns_av_sigmaI/netI 0.0383
_diffrn_reflns_limit_h_max 0
_diffrn_reflns_limit_h_min -12
_diffrn_reflns_limit_k_max 0
_diffrn_reflns_limit_k_min -22
_diffrn_reflns_limit_l_max 0
_diffrn_reflns_limit_l_min -6
_diffrn_reflns_number 1097
_diffrn_reflns_theta_full 26.06
_diffrn_reflns_theta_max 26.06
_diffrn_reflns_theta_min 2.26
_diffrn_standards_decay_% 3.57
_diffrn_standards_interval_count 100
_diffrn_standards_number 3
_exptl_absorpt_coefficient_mu 0.100
_exptl_absorpt_correction_T_max 0.9706
_exptl_absorpt_correction_T_min 0.9516
_exptl_absorpt_correction_type none
_exptl_crystal_colour colourless
_exptl_crystal_density_diffrn 1.341
_exptl_crystal_density_method 'not measured'
_exptl_crystal_description plate
_exptl_crystal_F_000 404
_exptl_crystal_size_max 0.50
_exptl_crystal_size_mid 0.40
_exptl_crystal_size_min 0.30
_refine_diff_density_max 0.162
_refine_diff_density_min -0.166
_refine_ls_abs_structure_details 'Flack H D (1983), Acta Cryst. A39, 876-881'
_refine_ls_abs_structure_Flack
;
The absolute structure of the crystals was assumed from the known absolute
configuration of the reagents used in the synthesis.
;
_refine_ls_extinction_coef 0.029(8)
_refine_ls_extinction_expression Fc^*^=kFc[1+0.001xFc^2^\l^3^/sin(2\q)]^-1/4^
_refine_ls_extinction_method SHELXL
_refine_ls_goodness_of_fit_ref 1.083
_refine_ls_hydrogen_treatment mixed
_refine_ls_matrix_type full
_refine_ls_number_parameters 128
_refine_ls_number_reflns 1097
_refine_ls_number_restraints 0
_refine_ls_restrained_S_all 1.083
_refine_ls_R_factor_all 0.0813
_refine_ls_R_factor_gt 0.0452
_refine_ls_shift/su_max 0.000
_refine_ls_shift/su_mean 0.000
_refine_ls_structure_factor_coef Fsqd
_refine_ls_weighting_details 'calc w=1/[\s^2^(Fo^2^)+(0.0827P)^2^+0.1003P] where P=(Fo^2^+2Fc^2^)/3'
_refine_ls_weighting_scheme calc
_refine_ls_wR_factor_gt 0.1253
_refine_ls_wR_factor_ref 0.1350
_reflns_number_gt 798
_reflns_number_total 1097
_reflns_threshold_expression >2sigma(I)
_cod_data_source_file na0128.cif
_cod_data_source_block BN22
_cod_database_code 2103260

loop_
_symmetry_equiv_pos_as_xyz
'x, y, z'
'-x, -y, z'
'-x+1/2, y+1/2, -z'
'x+1/2, -y+1/2, -z'

loop_
_atom_site_label
_atom_site_fract_x
_atom_site_fract_y
_atom_site_fract_z
_atom_site_U_iso_or_equiv
_atom_site_adp_type
_atom_site_calc_flag
_atom_site_refinement_flags
_atom_site_occupancy
_atom_site_type_symbol
C1 0.3606(3) 0.42810(18) -0.0754(6) 0.0419(8) Uani d . 1 C
C2 0.5001(3) 0.45734(18) -0.0704(6) 0.0416(8) Uani d . 1 C
H2 0.5438 0.4407 -0.2250 0.050 Uiso d R 1 H
C10 0.1725(4) 0.3870(2) 0.1701(9) 0.0623(11) Uani d . 1 C
H101 0.1352 0.4005 0.3348 0.075 Uiso d R 1 H
H102 0.1684 0.3341 0.1497 0.075 Uiso d R 1 H
H103 0.1226 0.4091 0.0324 0.075 Uiso d R 1 H
C20 0.6250(3) 0.36326(18) 0.1324(8) 0.0443(8) Uani d . 1 C
C21 0.7272(3) 0.34952(18) 0.3265(7) 0.0435(8) Uani d . 1 C
C22 0.7804(4) 0.2781(2) 0.3396(9) 0.0626(11) Uani d . 1 C
H22 0.7478 0.2398 0.2273 0.075 Uiso d R 1 H
C23 0.8773(5) 0.2626(2) 0.5135(10) 0.0700(12) Uani d . 1 C
H23 0.9151 0.2139 0.5167 0.084 Uiso d R 1 H
C24 0.9225(4) 0.3171(2) 0.6774(10) 0.0693(12) Uani d . 1 C
H24 0.9879 0.3052 0.8042 0.083 Uiso d R 1 H
C25 0.8730(4) 0.3875(2) 0.6639(9) 0.0653(11) Uani d . 1 C
H25 0.9040 0.4254 0.7798 0.078 Uiso d R 1 H
C26 0.7755(3) 0.4041(2) 0.4874(8) 0.0499(9) Uani d . 1 C
H26 0.7434 0.4539 0.4719 0.060 Uiso d R 1 H
N1 0.3054(3) 0.41111(16) 0.1495(6) 0.0474(8) Uani d . 1 N
H1 0.3536 0.4144 0.2952 0.057 Uiso d R 1 H
O1 0.3066(3) 0.42443(16) -0.2890(5) 0.0568(7) Uani d . 1 O
O2 0.5755(2) 0.43427(12) 0.1509(4) 0.0435(6) Uani d . 1 O
O20 0.5853(3) 0.32042(14) -0.0292(5) 0.0593(7) Uani d . 1 O

loop_
_atom_site_aniso_label
_atom_site_aniso_U_11
_atom_site_aniso_U_22
_atom_site_aniso_U_33
_atom_site_aniso_U_12
_atom_site_aniso_U_13
_atom_site_aniso_U_23
C1 0.0493(18) 0.0403(17) 0.0361(17) 0.0013(15) -0.0053(16) -0.0005(16)
C2 0.0441(16) 0.0468(18) 0.0339(15) 0.0005(16) -0.0013(16) -0.0020(15)
C10 0.052(2) 0.083(3) 0.052(2) -0.015(2) 0.002(2) -0.005(2)
C20 0.0439(17) 0.0403(18) 0.0486(19) -0.0023(15) 0.0031(18) 0.0002(17)
C21 0.0442(17) 0.0410(16) 0.0452(18) -0.0018(14) 0.0011(17) 0.0017(15)
C22 0.068(2) 0.048(2) 0.072(3) -0.0006(18) -0.015(2) 0.003(2)
C23 0.070(2) 0.054(2) 0.086(3) 0.010(2) -0.020(3) 0.013(2)
C24 0.056(2) 0.072(3) 0.081(3) 0.005(2) -0.025(2) 0.012(3)
C25 0.058(2) 0.071(3) 0.067(3) -0.005(2) -0.020(2) -0.008(2)
C26 0.0469(19) 0.0481(19) 0.055(2) 0.0001(16) -0.0025(17) 0.0023(17)
N1 0.0460(16) 0.0629(18) 0.0333(14) -0.0108(14) -0.0049(14) 0.0007(14)
O1 0.0626(15) 0.0703(17) 0.0375(13) -0.0079(14) -0.0114(13) 0.0017(12)
O2 0.0436(12) 0.0447(13) 0.0421(12) 0.0019(9) -0.0080(11) -0.0039(11)
O20 0.0688(16) 0.0462(13) 0.0628(16) 0.0014(12) -0.0128(15) -0.0063(13)

loop_
_atom_type_symbol
_atom_type_description
_atom_type_scat_dispersion_real
_atom_type_scat_dispersion_imag
_atom_type_scat_source
C C 0.0033 0.0000 'International Tables Vol C Tables 4.2.6.8 and 6.1.1.4'
H H 0.0000 0.0000 'International Tables Vol C Tables 4.2.6.8 and 6.1.1.4'
N N 0.0061 0.0000 'International Tables Vol C Tables 4.2.6.8 and 6.1.1.4'
O O 0.0106 0.0000 'International Tables Vol C Tables 4.2.6.8 and 6.1.1.4'

loop_
_geom_angle_atom_site_label_1
_geom_angle_atom_site_label_2
_geom_angle_atom_site_label_3
_geom_angle_site_symmetry_1
_geom_angle_site_symmetry_3
_geom_angle
O1 C1 N1 . . 124.9(3)
O1 C1 C2 . . 117.2(3)
N1 C1 C2 . . 117.9(3)
O2 C2 C1 . . 114.8(3)
O2 C2 C2 . 2_665 106.9(2)
C1 C2 C2 . 2_665 110.1(3)
O2 C2 H2 . . 108.1
C1 C2 H2 . . 108.6
C2 C2 H2 2_665 . 108.2
N1 C10 H101 . . 111.6
N1 C10 H102 . . 109.5
H101 C10 H102 . . 109.3
N1 C10 H103 . . 109.1
H101 C10 H103 . . 109.3
H102 C10 H103 . . 107.9
O20 C20 O2 . . 121.1(3)
O20 C20 C21 . . 127.0(3)
O2 C20 C21 . . 111.9(3)
C26 C21 C22 . . 119.1(3)
C26 C21 C20 . . 123.0(3)
C22 C21 C20 . . 117.8(3)
C23 C22 C21 . . 120.2(4)
C23 C22 H22 . . 120.0
C21 C22 H22 . . 119.8
C22 C23 C24 . . 120.1(4)
C22 C23 H23 . . 119.5
C24 C23 H23 . . 120.4
C25 C24 C23 . . 120.3(4)
C25 C24 H24 . . 120.0
C23 C24 H24 . . 119.6
C24 C25 C26 . . 120.1(4)
C24 C25 H25 . . 120.3
C26 C25 H25 . . 119.5
C21 C26 C25 . . 120.0(3)
C21 C26 H26 . . 119.6
C25 C26 H26 . . 120.4
C1 N1 C10 . . 122.8(3)
C1 N1 H1 . . 118.3
C10 N1 H1 . . 118.8
C20 O2 C2 . . 114.4(3)

loop_
_geom_bond_atom_site_label_1
_geom_bond_atom_site_label_2
_geom_bond_site_symmetry_2
_geom_bond_distance
C1 O1 . 1.232(4)
C1 N1 . 1.323(5)
C1 C2 . 1.528(5)
C2 O2 . 1.437(4)
C2 C2 2_665 1.538(6)
C2 H2 . 0.9600
C10 N1 . 1.438(5)
C10 H101 . 0.9600
C10 H102 . 0.9600
C10 H103 . 0.9600
C20 O20 . 1.205(4)
C20 O2 . 1.381(4)
C20 C21 . 1.470(5)
C21 C26 . 1.377(5)
C21 C22 . 1.400(5)
C22 C23 . 1.367(6)
C22 H22 . 0.9600
C23 C24 . 1.374(6)
C23 H23 . 0.9600
C24 C25 . 1.370(6)
C24 H24 . 0.9600
C25 C26 . 1.384(5)
C25 H25 . 0.9600
C26 H26 . 0.9600
N1 H1 . 0.9000

loop_
_geom_torsion_atom_site_label_1
_geom_torsion_atom_site_label_2
_geom_torsion_atom_site_label_3
_geom_torsion_atom_site_label_4
_geom_torsion_site_symmetry_1
_geom_torsion_site_symmetry_3
_geom_torsion_site_symmetry_4
_geom_torsion
O1 C1 C2 O2 . . . -156.5(3)
N1 C1 C2 O2 . . . 25.8(4)
O1 C1 C2 C2 . . 2_665 82.9(3)
N1 C1 C2 C2 . . 2_665 -94.8(3)
O20 C20 C21 C26 . . . 173.4(4)
O2 C20 C21 C26 . . . -6.2(5)
O20 C20 C21 C22 . . . -4.1(6)
O2 C20 C21 C22 . . . 176.2(3)
C26 C21 C22 C23 . . . 1.2(6)
C20 C21 C22 C23 . . . 178.9(4)
C21 C22 C23 C24 . . . 0.3(8)
C22 C23 C24 C25 . . . -1.5(8)
C23 C24 C25 C26 . . . 1.0(8)
C22 C21 C26 C25 . . . -1.7(6)
C20 C21 C26 C25 . . . -179.2(4)
C24 C25 C26 C21 . . . 0.6(7)
O1 C1 N1 C10 . . . -1.0(6)
C2 C1 N1 C10 . . . 176.5(3)
O20 C20 O2 C2 . . . -14.4(5)
C21 C20 O2 C2 . . . 165.2(3)
C1 C2 O2 C20 . . . 79.7(3)
C2 C2 O2 C20 2_665 . . -157.9(3)
C1 C2 C2 C1 . 2_665 2_665 -178.0(4)
